data_1544605
loop_
_publ_author_name
'Komatsu, K.'
'Kuribayashi, T.'
'Kudoh, Y.'

_publ_section_title
;
 Effect of temperature and pressure on the crystal structure of topaz,
 Al2SiO4(OH,F)2 : Sample Pax08 at 1 atm, 573 K
;
_journal_name_full 'Journal of Mineralogical and Petrological Sciences'
_journal_page_first 167
_journal_page_last 180
_journal_volume 98
_journal_year 2003
_chemical_formula_sum 'Al2.01 F1.57 H0.43 O4.43 Si'
_chemical_name_common 'natural topaz @ 573 K'
_chemical_name_mineral 'topaz Al2.01Si1.00O4F1.57(OH)0.43 @ 573 K'
_space_group_IT_number 62
_space_group_name_H-M_alt 'P b n m'
_symmetry_space_group_name_Hall '-P 2c 2ab'
_symmetry_space_group_name_H-M 'P b n m'
_cell_angle_alpha 90
_cell_angle_beta 90
_cell_angle_gamma 90
_cell_formula_units_Z 4
_cell_length_a 4.6593(23)
_cell_length_b 8.8121(36)
_cell_length_c 8.4171(36)
_cell_volume 345.6(3)
_cod_data_source_file topaz-1atm_573K.cif
_cod_data_source_block topaz@573K
_cod_original_formula_sum 'Al2.01 Si1.00 O4.43 F1.57 H0.43'
_cod_database_code 1544605

loop_
_space_group_symop_operation_xyz
'x, y, z'
'-x, -y, -z'
'x+1/2, -y+1/2, -z'
'-x+1/2, y+1/2, z'
'-x, -y, z+1/2'
'x, y, -z+1/2'
'-x+1/2, y+1/2, -z+1/2'
'x+1/2, -y+1/2, z+1/2'

loop_
_atom_site_label
_atom_site_occupancy
_atom_site_fract_x
_atom_site_fract_y
_atom_site_fract_z
_atom_site_adp_type
_atom_site_U_iso_or_equiv
_atom_site_type_symbol
Al 1.0 0.9030(3) 0.13124(14) 0.08268(14) Uiso 0.006900 Al
Si 1.0 0.6027(4) 0.05953(19) 0.750000 Uiso 0.004800 Si
O1 1.0 0.7027(9) 0.0325(5) 0.250000 Uiso 0.007400 O
O2 1.0 0.0433(9) 0.2565(5) 0.250000 Uiso 0.008900 O
O3 1.0 0.2103(6) 0.9886(3) 0.0929(3) Uiso 0.007500 O
F 1.0 0.5992(5) 0.2528(3) 0.0566(3) Uiso 0.012400 F

loop_
_atom_site_aniso_label
_atom_site_aniso_U_11
_atom_site_aniso_U_22
_atom_site_aniso_U_33
_atom_site_aniso_U_12
_atom_site_aniso_U_13
_atom_site_aniso_U_23
Al 0.00700 0.00520 0.00950 -0.00030 0.00020 -0.00000
Si 0.00600 0.00390 0.00460 -0.00040 0.00000 0.00000
O1 0.01100 0.00600 0.00800 -0.00230 0.00000 0.00000
O2 0.00800 0.00900 0.01100 -0.00100 0.00000 0.00000
O3 0.00750 0.00530 0.01320 -0.00200 -0.00200 -0.00120
F 0.01190 0.00960 0.01840 0.00360 -0.00110 0.00080
